data_7118783
loop_
_publ_author_name
'Nakai, Hidetaka'
'Matsuba, Kengo'
'Akimoto, Masataka'
'Nozaki, Tomonori'
'Matsumoto, Takahiro'
'Isobe, Kiyoshi'
'Irie, Masahiro'
'Ogo, Seiji'

_publ_section_title
;
 Photoinduced bending of rod-like millimetre-size crystals of a rhodium
 dithionite complex with n-pentyl moieties.
;
_journal_issue 23
_journal_name_full 'Chemical communications (Cambridge, England)'
_journal_page_first 4349
_journal_page_last 4352
_journal_paper_doi 10.1039/c6cc00059b
_journal_volume 52
_journal_year 2016
_chemical_absolute_configuration 'CHOOSE rm ad rmad syn or unk'
_chemical_formula_moiety 'C30 H50 O4 Rh2 S2'
_chemical_formula_sum 'C30 H50 O4 Rh2 S2'
_chemical_formula_weight 744.65
_chemical_name_systematic 1_Pen
_chemical_properties_physical Photo-sensitive
_space_group_crystal_system monoclinic
_space_group_IT_number 9
_space_group_name_Hall 'C -2yc'
_space_group_name_H-M_alt 'C 1 c 1'
_symmetry_space_group_name_Hall 'C -2yc'
_symmetry_space_group_name_H-M 'C 1 c 1'
_atom_sites_solution_hydrogens geom
_atom_sites_solution_primary direct
_atom_sites_solution_secondary difmap
_audit_update_record
;
2016-01-04 deposited with the CCDC.
2016-02-19 downloaded from the CCDC.
;
_cell_angle_alpha 90.0000
_cell_angle_beta 97.362(5)
_cell_angle_gamma 90.0000
_cell_formula_units_Z 4
_cell_length_a 13.970(6)
_cell_length_b 25.545(10)
_cell_length_c 8.975(4)
_cell_measurement_reflns_used 5904
_cell_measurement_temperature 108
_cell_measurement_theta_max 27.48
_cell_measurement_theta_min 3.19
_cell_volume 3176(2)
_computing_cell_refinement CrystalClear
_computing_data_collection 'CrystalClear (Rigaku Inc., 2007)'
_computing_data_reduction CrystalClear
_computing_molecular_graphics 'CrystalStructure 4.1.1'
_computing_publication_material 'CrystalStructure 4.1.1 (Rigaku, 2015)'
_computing_structure_refinement 'SHELXL Version 2014/6 (Sheldrick, 2008)'
_computing_structure_solution 'SIR92 (Altomare, et al., 1994)'
_diffrn_ambient_temperature 108
_diffrn_detector_area_resol_mean 7.111
_diffrn_measured_fraction_theta_full 0.996
_diffrn_measured_fraction_theta_max 0.991
_diffrn_measurement_device_type 'Rigaku Saturn724'
_diffrn_measurement_method \w
_diffrn_radiation_type 'Mo K\a'
_diffrn_radiation_wavelength 0.71075
_diffrn_reflns_av_R_equivalents 0.0282
_diffrn_reflns_Laue_measured_fraction_full 0.996
_diffrn_reflns_Laue_measured_fraction_max 0.991
_diffrn_reflns_limit_h_max 18
_diffrn_reflns_limit_h_min -17
_diffrn_reflns_limit_k_max 33
_diffrn_reflns_limit_k_min -31
_diffrn_reflns_limit_l_max 11
_diffrn_reflns_limit_l_min -11
_diffrn_reflns_number 12666
_diffrn_reflns_point_group_measured_fraction_full 0.921
_diffrn_reflns_point_group_measured_fraction_max 0.898
_diffrn_reflns_theta_full 25.242
_diffrn_reflns_theta_max 27.484
_diffrn_reflns_theta_min 3.190
_diffrn_standards_number 0
_exptl_absorpt_coefficient_mu 1.200
_exptl_absorpt_correction_T_max 0.970
_exptl_absorpt_correction_T_min 0.807
_exptl_absorpt_correction_type numerical
_exptl_absorpt_process_details 'NUMABS (Rigaku, 1999)'
_exptl_crystal_colour redorange
_exptl_crystal_density_diffrn 1.557
_exptl_crystal_density_method 'not measured'
_exptl_crystal_description rod
_exptl_crystal_F_000 1536.00
_exptl_crystal_recrystallization_method 'Re-crystallisation from solvent: '
_exptl_crystal_size_max 0.400
_exptl_crystal_size_mid 0.045
_exptl_crystal_size_min 0.025
_refine_diff_density_max 1.03
_refine_diff_density_min -0.59
_refine_ls_abs_structure_details
;
 Flack x determined using 2359 quotients [(I+)-(I-)]/[(I+)+(I-)]
 (Parsons, Flack and Wagner, Acta Cryst. B69 (2013) 249-259).
;
_refine_ls_abs_structure_Flack 0.039(15)
_refine_ls_extinction_method none
_refine_ls_goodness_of_fit_ref 1.061
_refine_ls_hydrogen_treatment constr
_refine_ls_number_parameters 353
_refine_ls_number_reflns 6531
_refine_ls_number_restraints 2
_refine_ls_R_factor_all 0.0338
_refine_ls_R_factor_gt 0.0311
_refine_ls_shift/su_max 0.000
_refine_ls_structure_factor_coef Fsqd
_refine_ls_weighting_details 'w = 1/[\s^2^(Fo^2^)+(0.0321P)^2^+0.1000P] where P=(Fo^2^+2Fc^2^)/3'
_refine_ls_weighting_scheme calc
_refine_ls_wR_factor_gt 0.0649
_refine_ls_wR_factor_ref 0.0664
_reflns_Friedel_coverage 0.807
_reflns_Friedel_fraction_full 0.846
_reflns_Friedel_fraction_max 0.804
_reflns_number_gt 6076
_reflns_number_total 6531
_reflns_threshold_expression F^2^>2.0\s(F^2^)
_cod_data_source_file c6cc00059b4.cif
_cod_data_source_block sample1_1Pen
_cod_depositor_comments 'Adding full bibliography for 7118783.cif.'
_cod_original_cell_volume 3177(2)
_cod_database_code 7118783
_shelxl_version_number 2014/6

loop_
_space_group_symop_id
_space_group_symop_operation_xyz
1 +X,+Y,+Z
2 +X,-Y,1/2+Z
3 1/2+X,1/2+Y,+Z
4 1/2+X,1/2-Y,1/2+Z

loop_
_atom_site_label
_atom_site_type_symbol
_atom_site_fract_x
_atom_site_fract_y
_atom_site_fract_z
_atom_site_U_iso_or_equiv
_atom_site_adp_type
_atom_site_occupancy
_atom_site_site_symmetry_order
_atom_site_calc_flag
_atom_site_refinement_flags_posn
_atom_site_refinement_flags_adp
Rh1 Rh 0.43281(3) 0.23040(2) 0.92194(4) 0.01706(10) Uani 1 1 d . .
Rh2 Rh 0.45655(3) 0.13049(2) 0.86878(4) 0.01762(10) Uani 1 1 d . .
S1 S 0.41935(11) 0.20591(5) 1.16318(15) 0.0220(3) Uani 1 1 d . .
S2 S 0.44275(12) 0.11785(5) 1.11686(15) 0.0254(3) Uani 1 1 d . .
O1 O 0.4979(3) 0.22422(16) 1.2753(5) 0.0292(10) Uani 1 1 d . .
O2 O 0.3229(3) 0.21256(18) 1.2067(5) 0.0304(10) Uani 1 1 d . .
O3 O 0.5312(4) 0.10145(17) 1.2090(5) 0.0359(11) Uani 1 1 d . .
O4 O 0.3559(3) 0.08931(17) 1.1452(5) 0.0348(11) Uani 1 1 d . .
C1 C 0.4909(4) 0.2918(2) 0.7749(7) 0.0284(14) Uani 1 1 d . .
C2 C 0.4959(4) 0.3098(2) 0.9272(8) 0.0271(14) Uani 1 1 d . .
C3 C 0.3999(5) 0.3134(2) 0.9644(7) 0.0238(13) Uani 1 1 d . .
C4 C 0.3342(4) 0.2957(2) 0.8374(6) 0.0182(11) Uani 1 1 d . .
C5 C 0.3918(4) 0.2832(2) 0.7196(6) 0.0230(12) Uani 1 1 d . .
C6 C 0.5761(5) 0.2871(3) 0.6904(10) 0.048(2) Uani 1 1 d . .
H6A H 0.5599 0.2636 0.6030 0.058 Uiso 1 1 calc R U
H6B H 0.6309 0.2714 0.7563 0.058 Uiso 1 1 calc R U
C7 C 0.5831(6) 0.3271(3) 1.0322(11) 0.050(2) Uani 1 1 d . .
H7A H 0.5798 0.3125 1.1324 0.060 Uiso 1 1 calc R U
H7B H 0.5844 0.3654 1.0381 0.060 Uiso 1 1 calc R U
H7C H 0.6418 0.3146 0.9945 0.060 Uiso 1 1 calc R U
C8 C 0.3695(6) 0.3336(3) 1.1082(7) 0.0401(17) Uani 1 1 d . .
H8A H 0.4235 0.3307 1.1889 0.048 Uiso 1 1 calc R U
H8B H 0.3149 0.3129 1.1341 0.048 Uiso 1 1 calc R U
H8C H 0.3501 0.3704 1.0954 0.048 Uiso 1 1 calc R U
C9 C 0.2266(4) 0.2950(2) 0.8252(7) 0.0288(13) Uani 1 1 d . .
H9A H 0.2010 0.2697 0.7480 0.035 Uiso 1 1 calc R U
H9B H 0.2013 0.3299 0.7977 0.035 Uiso 1 1 calc R U
H9C H 0.2069 0.2848 0.9220 0.035 Uiso 1 1 calc R U
C10 C 0.3503(5) 0.2681(3) 0.5618(6) 0.0335(15) Uani 1 1 d . .
H10A H 0.4019 0.2545 0.5081 0.040 Uiso 1 1 calc R U
H10B H 0.3211 0.2989 0.5091 0.040 Uiso 1 1 calc R U
H10C H 0.3010 0.2410 0.5659 0.040 Uiso 1 1 calc R U
C11 C 0.6065(6) 0.3419(4) 0.6347(11) 0.062(2) Uani 1 1 d . .
H11A H 0.6098 0.3670 0.7194 0.075 Uiso 1 1 calc R U
H11B H 0.6720 0.3392 0.6043 0.075 Uiso 1 1 calc R U
C12 C 0.5426(8) 0.3623(3) 0.5119(11) 0.072(3) Uani 1 1 d . .
H12A H 0.4812 0.3718 0.5491 0.086 Uiso 1 1 calc R U
H12B H 0.5282 0.3340 0.4370 0.086 Uiso 1 1 calc R U
C13 C 0.5788(6) 0.4103(3) 0.4313(11) 0.064(3) Uani 1 1 d . .
H13A H 0.6371 0.3998 0.3866 0.077 Uiso 1 1 calc R U
H13B H 0.5287 0.4199 0.3476 0.077 Uiso 1 1 calc R U
C14 C 0.6026(7) 0.4576(4) 0.5235(12) 0.071(3) Uani 1 1 d . .
H14A H 0.6578 0.4502 0.5994 0.085 Uiso 1 1 calc R U
H14B H 0.5469 0.4676 0.5733 0.085 Uiso 1 1 calc R U
H14C H 0.6189 0.4863 0.4589 0.085 Uiso 1 1 calc R U
C15 C 0.5610(4) 0.0759(2) 0.7842(6) 0.0238(12) Uani 1 1 d . .
C16 C 0.5221(4) 0.1085(2) 0.6586(6) 0.0222(12) Uani 1 1 d . .
C17 C 0.4216(4) 0.1000(2) 0.6320(6) 0.0220(12) Uani 1 1 d . .
C18 C 0.3956(5) 0.0617(2) 0.7375(6) 0.0250(13) Uani 1 1 d . .
C19 C 0.4824(5) 0.0465(2) 0.8284(6) 0.0244(13) Uani 1 1 d . .
C20 C 0.6656(5) 0.0697(3) 0.8443(7) 0.0402(17) Uani 1 1 d . .
H20A H 0.6721 0.0656 0.9548 0.048 Uiso 1 1 calc R U
H20B H 0.7014 0.1015 0.8214 0.048 Uiso 1 1 calc R U
C21 C 0.5820(5) 0.1422(3) 0.5693(7) 0.0306(14) Uani 1 1 d . .
H21A H 0.5405 0.1681 0.5119 0.037 Uiso 1 1 calc R U
H21B H 0.6132 0.1203 0.5001 0.037 Uiso 1 1 calc R U
H21C H 0.6314 0.1604 0.6378 0.037 Uiso 1 1 calc R U
C22 C 0.3542(5) 0.1225(3) 0.5059(7) 0.0312(15) Uani 1 1 d . .
H22A H 0.3507 0.0992 0.4187 0.037 Uiso 1 1 calc R U
H22B H 0.3777 0.1569 0.4791 0.037 Uiso 1 1 calc R U
H22C H 0.2898 0.1262 0.5371 0.037 Uiso 1 1 calc R U
C23 C 0.2983(5) 0.0376(3) 0.7420(9) 0.0414(18) Uani 1 1 d . .
H23A H 0.2857 0.0345 0.8466 0.050 Uiso 1 1 calc R U
H23B H 0.2967 0.0028 0.6959 0.050 Uiso 1 1 calc R U
H23C H 0.2487 0.0597 0.6864 0.050 Uiso 1 1 calc R U
C24 C 0.4897(6) 0.0046(2) 0.9446(7) 0.0380(17) Uani 1 1 d . .
H24A H 0.4976 -0.0294 0.8971 0.046 Uiso 1 1 calc R U
H24B H 0.4308 0.0042 0.9934 0.046 Uiso 1 1 calc R U
H24C H 0.5456 0.0113 1.0199 0.046 Uiso 1 1 calc R U
C25 C 0.7096(7) 0.0212(4) 0.7738(9) 0.077(3) Uani 1 1 d . .
H25A H 0.6686 -0.0096 0.7875 0.093 Uiso 1 1 calc R U
H25B H 0.7075 0.0272 0.6645 0.093 Uiso 1 1 calc R U
C26 C 0.8079(8) 0.0090(5) 0.8352(13) 0.095(4) Uani 1 1 d . .
H26A H 0.8145 0.0088 0.9464 0.114 Uiso 1 1 calc R U
H26B H 0.8528 0.0354 0.8029 0.114 Uiso 1 1 calc R U
C27 C 0.8335(10) -0.0516(6) 0.7691(14) 0.127(7) Uani 1 1 d . .
H27A H 0.7893 -0.0788 0.7992 0.153 Uiso 1 1 calc R U
H27B H 0.8321 -0.0519 0.6585 0.153 Uiso 1 1 calc R U
C28 C 0.9213(15) -0.0569(5) 0.8389(15) 0.163(9) Uani 1 1 d . .
H28A H 0.9483 -0.0904 0.8106 0.196 Uiso 1 1 calc R U
H28B H 0.9196 -0.0562 0.9477 0.196 Uiso 1 1 calc R U
H28C H 0.9617 -0.0282 0.8105 0.196 Uiso 1 1 calc R U
C29 C 0.5574(4) 0.1861(2) 0.9486(7) 0.0206(12) Uani 1 1 d . .
H29A H 0.6053 0.1950 0.8804 0.025 Uiso 1 1 calc R U
H29B H 0.5874 0.1811 1.0537 0.025 Uiso 1 1 calc R U
C30 C 0.3311(4) 0.1732(2) 0.8648(6) 0.0208(12) Uani 1 1 d . .
H30A H 0.2929 0.1772 0.7647 0.025 Uiso 1 1 calc R U
H30B H 0.2905 0.1642 0.9437 0.025 Uiso 1 1 calc R U

loop_
_atom_site_aniso_label
_atom_site_aniso_U_11
_atom_site_aniso_U_22
_atom_site_aniso_U_33
_atom_site_aniso_U_23
_atom_site_aniso_U_13
_atom_site_aniso_U_12
Rh1 0.0177(2) 0.01789(19) 0.01542(19) -0.00003(18) 0.00140(16) 0.00193(18)
Rh2 0.0238(2) 0.01761(19) 0.01193(18) 0.00027(17) 0.00410(17) 0.00062(18)
S1 0.0288(8) 0.0237(7) 0.0134(6) -0.0019(5) 0.0025(6) 0.0042(6)
S2 0.0434(10) 0.0225(7) 0.0113(6) 0.0002(5) 0.0071(6) 0.0019(6)
O1 0.036(3) 0.031(2) 0.018(2) -0.0032(17) -0.005(2) 0.0057(18)
O2 0.027(2) 0.039(2) 0.028(2) -0.002(2) 0.0106(19) 0.0036(19)
O3 0.057(3) 0.030(2) 0.020(2) 0.0048(19) -0.001(2) 0.008(2)
O4 0.055(3) 0.030(2) 0.023(2) -0.0002(18) 0.019(2) -0.007(2)
C1 0.030(3) 0.019(3) 0.039(4) 0.011(3) 0.019(3) 0.007(2)
C2 0.018(3) 0.014(3) 0.047(4) 0.004(3) -0.006(3) 0.000(2)
C3 0.034(4) 0.013(3) 0.022(3) 0.000(2) -0.008(3) 0.005(2)
C4 0.019(3) 0.017(3) 0.018(3) 0.001(2) -0.001(2) 0.007(2)
C5 0.032(3) 0.020(3) 0.018(3) 0.003(2) 0.005(2) 0.008(2)
C6 0.042(4) 0.035(4) 0.076(6) 0.025(4) 0.040(4) 0.016(3)
C7 0.033(4) 0.029(4) 0.082(6) -0.002(4) -0.016(4) -0.003(3)
C8 0.064(5) 0.029(3) 0.026(3) -0.005(3) 0.000(3) 0.012(3)
C9 0.024(3) 0.031(3) 0.030(3) -0.001(3) -0.001(3) 0.007(2)
C10 0.053(4) 0.034(3) 0.013(3) 0.000(3) 0.003(3) 0.009(3)
C11 0.051(5) 0.068(6) 0.074(6) 0.024(5) 0.033(5) 0.012(4)
C12 0.099(8) 0.053(5) 0.075(6) 0.025(5) 0.057(6) 0.015(5)
C13 0.053(5) 0.058(5) 0.086(7) 0.033(5) 0.029(5) 0.010(4)
C14 0.068(6) 0.073(7) 0.073(6) 0.009(5) 0.009(5) 0.000(5)
C15 0.033(3) 0.023(3) 0.016(3) -0.004(2) 0.007(2) 0.008(2)
C16 0.029(3) 0.021(3) 0.018(3) -0.002(2) 0.011(3) 0.000(2)
C17 0.030(3) 0.021(3) 0.015(3) -0.007(2) 0.005(2) 0.002(2)
C18 0.040(4) 0.017(3) 0.021(3) -0.011(2) 0.015(3) -0.005(2)
C19 0.042(4) 0.018(3) 0.015(3) 0.001(2) 0.013(3) 0.005(3)
C20 0.042(4) 0.052(4) 0.026(3) -0.004(3) 0.001(3) 0.021(3)
C21 0.034(4) 0.040(4) 0.019(3) 0.001(3) 0.008(3) -0.006(3)
C22 0.038(4) 0.039(4) 0.015(3) -0.008(3) -0.001(3) 0.006(3)
C23 0.042(4) 0.036(4) 0.052(5) -0.014(3) 0.024(4) -0.014(3)
C24 0.075(5) 0.017(3) 0.026(3) 0.004(2) 0.023(3) 0.009(3)
C25 0.072(6) 0.118(8) 0.039(4) -0.024(5) -0.004(4) 0.063(6)
C26 0.083(8) 0.124(10) 0.076(7) -0.024(7) -0.001(6) 0.058(7)
C27 0.101(10) 0.214(18) 0.064(8) 0.014(9) -0.002(7) 0.108(11)
C28 0.37(3) 0.054(7) 0.082(10) 0.007(7) 0.070(14) -0.016(12)
C29 0.021(3) 0.018(3) 0.022(3) 0.001(2) -0.004(3) 0.005(2)
C30 0.019(3) 0.025(3) 0.019(3) -0.003(2) 0.005(2) 0.002(2)

loop_
_atom_type_symbol
_atom_type_description
_atom_type_scat_dispersion_real
_atom_type_scat_dispersion_imag
_atom_type_scat_source
C C 0.0033 0.0016
;
International Tables for Crystallography
(Vol. C, Tables 4.2.6.8 and 6.1.1.4)
;
H H 0.0000 0.0000
;
International Tables for Crystallography
(Vol. C, Table 6.1.1.4)
;
O O 0.0106 0.0060
;
International Tables for Crystallography
(Vol. C, Tables 4.2.6.8 and 6.1.1.4)
;
Rh Rh -1.1178 0.9187
;
International Tables for Crystallography
(Vol. C, Tables 4.2.6.8 and 6.1.1.4)
;
S S 0.1246 0.1234
;
International Tables for Crystallography
(Vol. C, Tables 4.2.6.8 and 6.1.1.4)
;

loop_
_geom_angle_atom_site_label_1
_geom_angle_atom_site_label_2
_geom_angle_atom_site_label_3
_geom_angle
C30 Rh1 C29 100.6(2)
C30 Rh1 C2 156.7(2)
C29 Rh1 C2 100.0(2)
C30 Rh1 C3 124.8(2)
C29 Rh1 C3 134.1(2)
C2 Rh1 C3 37.6(2)
C30 Rh1 C4 94.0(2)
C29 Rh1 C4 157.4(2)
C2 Rh1 C4 63.2(2)
C3 Rh1 C4 37.8(2)
C30 Rh1 C1 129.3(2)
C29 Rh1 C1 95.0(2)
C2 Rh1 C1 37.4(2)
C3 Rh1 C1 62.3(2)
C4 Rh1 C1 62.4(2)
C30 Rh1 C5 97.3(2)
C29 Rh1 C5 122.7(2)
C2 Rh1 C5 62.1(2)
C3 Rh1 C5 62.1(2)
C4 Rh1 C5 37.3(2)
C1 Rh1 C5 36.6(2)
C30 Rh1 S1 84.47(16)
C29 Rh1 S1 84.87(17)
C2 Rh1 S1 108.20(19)
C3 Rh1 S1 93.15(17)
C4 Rh1 S1 113.86(15)
C1 Rh1 S1 145.16(18)
C5 Rh1 S1 151.13(14)
C30 Rh1 Rh2 50.46(16)
C29 Rh1 Rh2 50.48(16)
C2 Rh1 Rh2 146.81(17)
C3 Rh1 Rh2 175.29(17)
C4 Rh1 Rh2 138.69(14)
C1 Rh1 Rh2 120.26(15)
C5 Rh1 Rh2 117.13(14)
S1 Rh1 Rh2 86.20(4)
C30 Rh2 C29 100.5(2)
C30 Rh2 C19 131.8(2)
C29 Rh2 C19 127.3(2)
C30 Rh2 C15 157.1(2)
C29 Rh2 C15 95.8(2)
C19 Rh2 C15 37.6(2)
C30 Rh2 C18 98.2(2)
C29 Rh2 C18 157.8(2)
C19 Rh2 C18 37.5(2)
C15 Rh2 C18 63.0(2)
C30 Rh2 C17 94.9(2)
C29 Rh2 C17 128.3(2)
C19 Rh2 C17 62.1(2)
C15 Rh2 C17 62.2(2)
C18 Rh2 C17 37.5(2)
C30 Rh2 C16 123.3(2)
C29 Rh2 C16 97.4(2)
C19 Rh2 C16 62.1(2)
C15 Rh2 C16 37.7(2)
C18 Rh2 C16 62.1(2)
C17 Rh2 C16 36.3(2)
C30 Rh2 S2 85.05(16)
C29 Rh2 S2 84.14(17)
C19 Rh2 S2 93.37(15)
C15 Rh2 S2 112.72(15)
C18 Rh2 S2 109.32(15)
C17 Rh2 S2 146.56(15)
C16 Rh2 S2 150.37(15)
C30 Rh2 Rh1 50.31(16)
C29 Rh2 Rh1 50.53(16)
C19 Rh2 Rh1 177.78(17)
C15 Rh2 Rh1 140.91(16)
C18 Rh2 Rh1 144.67(16)
C17 Rh2 Rh1 119.29(14)
C16 Rh2 Rh1 117.72(14)
S2 Rh2 Rh1 86.09(4)
O2 S1 O1 114.5(3)
O2 S1 Rh1 114.35(19)
O1 S1 Rh1 114.7(2)
O2 S1 S2 108.5(2)
O1 S1 S2 108.79(18)
Rh1 S1 S2 93.73(6)
O3 S2 O4 114.8(3)
O3 S2 Rh2 115.0(2)
O4 S2 Rh2 114.53(18)
O3 S2 S1 107.81(19)
O4 S2 S1 108.2(2)
Rh2 S2 S1 93.97(6)
C5 C1 C2 107.9(5)
C5 C1 C6 127.7(6)
C2 C1 C6 124.3(6)
C5 C1 Rh1 72.1(3)
C2 C1 Rh1 69.2(3)
C6 C1 Rh1 127.4(4)
C3 C2 C1 108.1(5)
C3 C2 C7 122.9(7)
C1 C2 C7 128.8(7)
C3 C2 Rh1 71.3(3)
C1 C2 Rh1 73.4(3)
C7 C2 Rh1 124.8(4)
C2 C3 C4 108.5(6)
C2 C3 C8 127.0(6)
C4 C3 C8 124.5(6)
C2 C3 Rh1 71.1(3)
C4 C3 Rh1 71.9(3)
C8 C3 Rh1 124.5(4)
C3 C4 C5 106.9(5)
C3 C4 C9 126.5(5)
C5 C4 C9 126.5(5)
C3 C4 Rh1 70.3(3)
C5 C4 Rh1 72.9(3)
C9 C4 Rh1 125.9(4)
C1 C5 C4 108.6(5)
C1 C5 C10 127.2(6)
C4 C5 C10 124.0(5)
C1 C5 Rh1 71.4(3)
C4 C5 Rh1 69.8(3)
C10 C5 Rh1 128.6(4)
C1 C6 C11 110.8(6)
C1 C6 H6A 109.5
C11 C6 H6A 109.5
C1 C6 H6B 109.5
C11 C6 H6B 109.5
H6A C6 H6B 108.1
C2 C7 H7A 109.5
C2 C7 H7B 109.5
H7A C7 H7B 109.5
C2 C7 H7C 109.5
H7A C7 H7C 109.5
H7B C7 H7C 109.5
C3 C8 H8A 109.5
C3 C8 H8B 109.5
H8A C8 H8B 109.5
C3 C8 H8C 109.5
H8A C8 H8C 109.5
H8B C8 H8C 109.5
C4 C9 H9A 109.5
C4 C9 H9B 109.5
H9A C9 H9B 109.5
C4 C9 H9C 109.5
H9A C9 H9C 109.5
H9B C9 H9C 109.5
C5 C10 H10A 109.5
C5 C10 H10B 109.5
H10A C10 H10B 109.5
C5 C10 H10C 109.5
H10A C10 H10C 109.5
H10B C10 H10C 109.5
C12 C11 C6 113.9(8)
C12 C11 H11A 108.8
C6 C11 H11A 108.8
C12 C11 H11B 108.8
C6 C11 H11B 108.8
H11A C11 H11B 107.7
C11 C12 C13 116.3(9)
C11 C12 H12A 108.2
C13 C12 H12A 108.2
C11 C12 H12B 108.2
C13 C12 H12B 108.2
H12A C12 H12B 107.4
C14 C13 C12 116.9(9)
C14 C13 H13A 108.1
C12 C13 H13A 108.1
C14 C13 H13B 108.1
C12 C13 H13B 108.1
H13A C13 H13B 107.3
C13 C14 H14A 109.5
C13 C14 H14B 109.5
H14A C14 H14B 109.5
C13 C14 H14C 109.5
H14A C14 H14C 109.5
H14B C14 H14C 109.5
C19 C15 C16 107.0(5)
C19 C15 C20 126.3(6)
C16 C15 C20 126.3(6)
C19 C15 Rh2 70.9(3)
C16 C15 Rh2 73.0(3)
C20 C15 Rh2 126.6(4)
C17 C16 C15 108.0(5)
C17 C16 C21 127.5(5)
C15 C16 C21 124.4(5)
C17 C16 Rh2 71.4(3)
C15 C16 Rh2 69.3(3)
C21 C16 Rh2 127.8(4)
C16 C17 C18 108.8(5)
C16 C17 C22 125.9(5)
C18 C17 C22 125.0(6)
C16 C17 Rh2 72.3(3)
C18 C17 Rh2 70.0(3)
C22 C17 Rh2 128.4(4)
C19 C18 C17 107.1(5)
C19 C18 C23 125.5(6)
C17 C18 C23 127.1(6)
C19 C18 Rh2 70.8(3)
C17 C18 Rh2 72.5(3)
C23 C18 Rh2 126.7(4)
C18 C19 C15 109.0(5)
C18 C19 C24 125.0(6)
C15 C19 C24 125.9(6)
C18 C19 Rh2 71.7(3)
C15 C19 Rh2 71.5(3)
C24 C19 Rh2 125.5(4)
C15 C20 C25 110.9(6)
C15 C20 H20A 109.5
C25 C20 H20A 109.5
C15 C20 H20B 109.5
C25 C20 H20B 109.5
H20A C20 H20B 108.0
C16 C21 H21A 109.5
C16 C21 H21B 109.5
H21A C21 H21B 109.5
C16 C21 H21C 109.5
H21A C21 H21C 109.5
H21B C21 H21C 109.5
C17 C22 H22A 109.5
C17 C22 H22B 109.5
H22A C22 H22B 109.5
C17 C22 H22C 109.5
H22A C22 H22C 109.5
H22B C22 H22C 109.5
C18 C23 H23A 109.5
C18 C23 H23B 109.5
H23A C23 H23B 109.5
C18 C23 H23C 109.5
H23A C23 H23C 109.5
H23B C23 H23C 109.5
C19 C24 H24A 109.5
C19 C24 H24B 109.5
H24A C24 H24B 109.5
C19 C24 H24C 109.5
H24A C24 H24C 109.5
H24B C24 H24C 109.5
C26 C25 C20 115.0(8)
C26 C25 H25A 108.5
C20 C25 H25A 108.5
C26 C25 H25B 108.5
C20 C25 H25B 108.5
H25A C25 H25B 107.5
C25 C26 C27 107.0(9)
C25 C26 H26A 110.3
C27 C26 H26A 110.3
C25 C26 H26B 110.3
C27 C26 H26B 110.3
H26A C26 H26B 108.6
C28 C27 C26 98.8(12)
C28 C27 H27A 112.0
C26 C27 H27A 112.0
C28 C27 H27B 112.0
C26 C27 H27B 112.0
H27A C27 H27B 109.7
C27 C28 H28A 109.5
C27 C28 H28B 109.5
H28A C28 H28B 109.5
C27 C28 H28C 109.5
H28A C28 H28C 109.5
H28B C28 H28C 109.5
Rh2 C29 Rh1 79.0(2)
Rh2 C29 H29A 115.4
Rh1 C29 H29A 115.4
Rh2 C29 H29B 115.4
Rh1 C29 H29B 115.4
H29A C29 H29B 112.4
Rh1 C30 Rh2 79.2(2)
Rh1 C30 H30A 115.4
Rh2 C30 H30A 115.4
Rh1 C30 H30B 115.4
Rh2 C30 H30B 115.4
H30A C30 H30B 112.4

loop_
_geom_bond_atom_site_label_1
_geom_bond_atom_site_label_2
_geom_bond_distance
Rh1 C30 2.056(6)
Rh1 C29 2.064(6)
Rh1 C2 2.210(6)
Rh1 C3 2.212(6)
Rh1 C4 2.234(5)
Rh1 C1 2.266(6)
Rh1 C5 2.276(5)
Rh1 S1 2.2846(17)
Rh1 Rh2 2.6252(11)
Rh2 C30 2.061(6)
Rh2 C29 2.063(6)
Rh2 C19 2.213(6)
Rh2 C15 2.221(5)
Rh2 C18 2.224(5)
Rh2 C17 2.258(5)
Rh2 C16 2.270(6)
Rh2 S2 2.2824(17)
S1 O2 1.460(4)
S1 O1 1.467(4)
S1 S2 2.318(2)
S2 O3 1.458(5)
S2 O4 1.465(5)
C1 C5 1.426(9)
C1 C2 1.436(9)
C1 C6 1.496(8)
C2 C3 1.426(9)
C2 C7 1.508(9)
C3 C4 1.441(8)
C3 C8 1.502(9)
C4 C5 1.444(8)
C4 C9 1.493(8)
C5 C10 1.511(8)
C6 C11 1.564(11)
C6 H6A 0.9900
C6 H6B 0.9900
C7 H7A 0.9800
C7 H7B 0.9800
C7 H7C 0.9800
C8 H8A 0.9800
C8 H8B 0.9800
C8 H8C 0.9800
C9 H9A 0.9800
C9 H9B 0.9800
C9 H9C 0.9800
C10 H10A 0.9800
C10 H10B 0.9800
C10 H10C 0.9800
C11 C12 1.424(12)
C11 H11A 0.9900
C11 H11B 0.9900
C12 C13 1.542(11)
C12 H12A 0.9900
C12 H12B 0.9900
C13 C14 1.476(12)
C13 H13A 0.9900
C13 H13B 0.9900
C14 H14A 0.9800
C14 H14B 0.9800
C14 H14C 0.9800
C15 C19 1.428(8)
C15 C16 1.450(8)
C15 C20 1.499(9)
C16 C17 1.410(8)
C16 C21 1.502(8)
C17 C18 1.440(8)
C17 C22 1.491(8)
C18 C19 1.426(9)
C18 C23 1.498(9)
C19 C24 1.490(8)
C20 C25 1.552(9)
C20 H20A 0.9900
C20 H20B 0.9900
C21 H21A 0.9800
C21 H21B 0.9800
C21 H21C 0.9800
C22 H22A 0.9800
C22 H22B 0.9800
C22 H22C 0.9800
C23 H23A 0.9800
C23 H23B 0.9800
C23 H23C 0.9800
C24 H24A 0.9800
C24 H24B 0.9800
C24 H24C 0.9800
C25 C26 1.446(12)
C25 H25A 0.9900
C25 H25B 0.9900
C26 C27 1.713(16)
C26 H26A 0.9900
C26 H26B 0.9900
C27 C28 1.31(2)
C27 H27A 0.9900
C27 H27B 0.9900
C28 H28A 0.9800
C28 H28B 0.9800
C28 H28C 0.9800
C29 H29A 0.9900
C29 H29B 0.9900
C30 H30A 0.9900
C30 H30B 0.9900

loop_
_geom_torsion_atom_site_label_1
_geom_torsion_atom_site_label_2
_geom_torsion_atom_site_label_3
_geom_torsion_atom_site_label_4
_geom_torsion
C5 C1 C2 C3 -1.2(7)
C6 C1 C2 C3 174.9(5)
Rh1 C1 C2 C3 -63.3(4)
C5 C1 C2 C7 -176.4(6)
C6 C1 C2 C7 -0.2(10)
Rh1 C1 C2 C7 121.6(6)
C5 C1 C2 Rh1 62.0(4)
C6 C1 C2 Rh1 -121.8(6)
C1 C2 C3 C4 2.1(7)
C7 C2 C3 C4 177.6(5)
Rh1 C2 C3 C4 -62.6(4)
C1 C2 C3 C8 -175.9(5)
C7 C2 C3 C8 -0.4(10)
Rh1 C2 C3 C8 119.4(6)
C1 C2 C3 Rh1 64.7(4)
C7 C2 C3 Rh1 -119.8(6)
C2 C3 C4 C5 -2.2(6)
C8 C3 C4 C5 175.9(6)
Rh1 C3 C4 C5 -64.2(4)
C2 C3 C4 C9 -177.3(5)
C8 C3 C4 C9 0.8(9)
Rh1 C3 C4 C9 120.6(6)
C2 C3 C4 Rh1 62.0(4)
C8 C3 C4 Rh1 -119.8(6)
C2 C1 C5 C4 -0.1(6)
C6 C1 C5 C4 -176.1(6)
Rh1 C1 C5 C4 60.1(4)
C2 C1 C5 C10 175.1(5)
C6 C1 C5 C10 -0.9(10)
Rh1 C1 C5 C10 -124.7(6)
C2 C1 C5 Rh1 -60.2(4)
C6 C1 C5 Rh1 123.8(6)
C3 C4 C5 C1 1.4(6)
C9 C4 C5 C1 176.5(5)
Rh1 C4 C5 C1 -61.1(4)
C3 C4 C5 C10 -174.0(5)
C9 C4 C5 C10 1.2(9)
Rh1 C4 C5 C10 123.6(5)
C3 C4 C5 Rh1 62.5(4)
C9 C4 C5 Rh1 -122.4(6)
C5 C1 C6 C11 97.8(8)
C2 C1 C6 C11 -77.6(9)
Rh1 C1 C6 C11 -166.4(6)
C1 C6 C11 C12 -73.6(10)
C6 C11 C12 C13 -168.0(8)
C11 C12 C13 C14 -59.2(11)
C19 C15 C16 C17 2.0(6)
C20 C15 C16 C17 175.5(5)
Rh2 C15 C16 C17 -61.2(4)
C19 C15 C16 C21 -174.4(5)
C20 C15 C16 C21 -1.0(9)
Rh2 C15 C16 C21 122.4(6)
C19 C15 C16 Rh2 63.2(4)
C20 C15 C16 Rh2 -123.3(6)
C15 C16 C17 C18 -0.9(6)
C21 C16 C17 C18 175.4(6)
Rh2 C16 C17 C18 -60.8(4)
C15 C16 C17 C22 -175.1(5)
C21 C16 C17 C22 1.2(9)
Rh2 C16 C17 C22 125.0(6)
C15 C16 C17 Rh2 59.9(4)
C21 C16 C17 Rh2 -123.8(6)
C16 C17 C18 C19 -0.6(6)
C22 C17 C18 C19 173.7(5)
Rh2 C17 C18 C19 -62.8(4)
C16 C17 C18 C23 -174.5(5)
C22 C17 C18 C23 -0.2(9)
Rh2 C17 C18 C23 123.2(6)
C16 C17 C18 Rh2 62.3(4)
C22 C17 C18 Rh2 -123.5(5)
C17 C18 C19 C15 1.8(6)
C23 C18 C19 C15 175.9(5)
Rh2 C18 C19 C15 -62.1(4)
C17 C18 C19 C24 -175.1(5)
C23 C18 C19 C24 -1.1(9)
Rh2 C18 C19 C24 120.9(6)
C17 C18 C19 Rh2 63.9(4)
C23 C18 C19 Rh2 -122.0(6)
C16 C15 C19 C18 -2.4(6)
C20 C15 C19 C18 -175.8(5)
Rh2 C15 C19 C18 62.2(4)
C16 C15 C19 C24 174.5(5)
C20 C15 C19 C24 1.1(9)
Rh2 C15 C19 C24 -120.9(6)
C16 C15 C19 Rh2 -64.6(4)
C20 C15 C19 Rh2 121.9(6)
C19 C15 C20 C25 77.8(8)
C16 C15 C20 C25 -94.4(8)
Rh2 C15 C20 C25 170.1(5)
C15 C20 C25 C26 -174.5(9)
C20 C25 C26 C27 168.7(9)
C25 C26 C27 C28 -177.7(12)
